data_7154442
loop_
_publ_author_name
'Pham, Ngo Nghia'
'Dang, Thanh Tuan'
'Ngo, Ngoc Thang'
'Villinger, Alexander'
'Ehlers, Peter'
'Langer, Peter'

_publ_section_title
;
 Facile synthesis of 4- and 7-azaindoles from the corresponding imines by
 palladium-catalyzed cascade C-C and C-N coupling.
;
_journal_issue 21
_journal_name_full 'Organic &amp; biomolecular chemistry'
_journal_page_first 6047
_journal_page_last 6058
_journal_paper_doi 10.1039/c5ob00720h
_journal_volume 13
_journal_year 2015
_chemical_formula_moiety 'C23 H16 N2'
_chemical_formula_sum 'C23 H16 N2'
_chemical_formula_weight 320.38
_chemical_name_systematic
;
2-(2-Naphthyl)-1-phenyl-1<i>H</i>-pyrrolo[2,3-<i>b</i>]pyridine
;
_space_group_crystal_system monoclinic
_space_group_IT_number 14
_space_group_name_Hall '-P 2ybc'
_space_group_name_H-M_alt 'P 1 21/c 1'
_symmetry_space_group_name_Hall '-P 2ybc'
_symmetry_space_group_name_H-M 'P 1 21/c 1'
_atom_sites_solution_hydrogens geom
_audit_creation_method SHELXL-2013
_audit_update_record
;
2015-01-28 deposited with the CCDC.
2015-04-24 downloaded from the CCDC.
;
_cell_angle_alpha 90
_cell_angle_beta 92.3730(10)
_cell_angle_gamma 90
_cell_formula_units_Z 4
_cell_length_a 8.9404(3)
_cell_length_b 19.2009(5)
_cell_length_c 9.6620(3)
_cell_measurement_reflns_used 8370
_cell_measurement_temperature 173(2)
_cell_measurement_theta_max 32.29
_cell_measurement_theta_min 2.36
_cell_volume 1657.19(9)
_computing_cell_refinement 'Bruker Apex V7.51A'
_computing_data_collection 'Bruker Apex V7.51A'
_computing_data_reduction 'Bruker SAINT'
_computing_molecular_graphics 'ORTEP-3v2.01 (Farrugia, 1997)'
_computing_publication_material SHELXL-2013
_computing_structure_refinement 'SHELXL-2013 (Sheldrick, 2013)'
_computing_structure_solution 'SHELXS-2013 (Sheldrick, 2013)'
_diffrn_ambient_temperature 173(2)
_diffrn_measured_fraction_theta_full 0.999
_diffrn_measured_fraction_theta_max 0.999
_diffrn_measurement_device_type 'Bruker-Nonius Apex X8-CCD-diffractometer'
_diffrn_measurement_method 'phi and omega scans'
_diffrn_radiation_monochromator graphite
_diffrn_radiation_source 'sealed tube'
_diffrn_radiation_type MoK\a
_diffrn_radiation_wavelength 0.71073
_diffrn_reflns_av_R_equivalents 0.0307
_diffrn_reflns_av_unetI/netI 0.0258
_diffrn_reflns_laue_measured_fraction_full 0.999
_diffrn_reflns_laue_measured_fraction_max 0.999
_diffrn_reflns_limit_h_max 12
_diffrn_reflns_limit_h_min -12
_diffrn_reflns_limit_k_max 19
_diffrn_reflns_limit_k_min -26
_diffrn_reflns_limit_l_max 13
_diffrn_reflns_limit_l_min -13
_diffrn_reflns_number 26989
_diffrn_reflns_point_group_measured_fraction_full 0.999
_diffrn_reflns_point_group_measured_fraction_max 0.999
_diffrn_reflns_theta_full 25.242
_diffrn_reflns_theta_max 29.996
_diffrn_reflns_theta_min 2.361
_exptl_absorpt_coefficient_mu 0.076
_exptl_absorpt_correction_T_max 0.7464
_exptl_absorpt_correction_T_min 0.7132
_exptl_absorpt_correction_type multi-scan
_exptl_absorpt_process_details '(SADABS; Sheldrick, 2004)'
_exptl_crystal_colour colourless
_exptl_crystal_density_diffrn 1.284
_exptl_crystal_description Block
_exptl_crystal_F_000 672
_exptl_crystal_size_max 0.530
_exptl_crystal_size_mid 0.220
_exptl_crystal_size_min 0.110
_refine_diff_density_max 0.289
_refine_diff_density_min -0.245
_refine_diff_density_rms 0.046
_refine_ls_extinction_method none
_refine_ls_goodness_of_fit_ref 1.067
_refine_ls_hydrogen_treatment constr
_refine_ls_matrix_type full
_refine_ls_number_parameters 226
_refine_ls_number_reflns 4828
_refine_ls_number_restraints 0
_refine_ls_restrained_S_all 1.067
_refine_ls_R_factor_all 0.0683
_refine_ls_R_factor_gt 0.0512
_refine_ls_shift/su_max 0.000
_refine_ls_shift/su_mean 0.000
_refine_ls_structure_factor_coef Fsqd
_refine_ls_weighting_details 'w=1/[\s^2^(Fo^2^)+(0.0578P)^2^+0.4306P] where P=(Fo^2^+2Fc^2^)/3'
_refine_ls_weighting_scheme calc
_refine_ls_wR_factor_gt 0.1210
_refine_ls_wR_factor_ref 0.1328
_reflns_Friedel_coverage 0.000
_reflns_number_gt 3789
_reflns_number_total 4828
_reflns_threshold_expression 'I > 2\s(I)'
_cod_data_source_file c5ob00720h2.cif
_cod_data_source_block is_pham1491
_cod_depositor_comments 'Adding full bibliography for 7154440--7154442.cif.'
_cod_database_code 7154442
_shelx_space_group_comment
;
The symmetry employed for this shelxl refinement is uniquely defined
by the following loop, which should always be used as a source of
symmetry information in preference to the above space-group names.
They are only intended as comments.
;
_shelx_estimated_absorpt_t_min 0.961
_shelx_estimated_absorpt_t_max 0.992
_shelxl_version_number 2013-4

loop_
_space_group_symop_operation_xyz
'x, y, z'
'-x, y+1/2, -z+1/2'
'-x, -y, -z'
'x, -y-1/2, z-1/2'

loop_
_atom_site_label
_atom_site_type_symbol
_atom_site_fract_x
_atom_site_fract_y
_atom_site_fract_z
_atom_site_U_iso_or_equiv
_atom_site_adp_type
_atom_site_occupancy
_atom_site_site_symmetry_order
_atom_site_calc_flag
_atom_site_refinement_flags_posn
_atom_site_refinement_flags_adp
N1 N 0.28231(13) 0.38580(6) 0.27300(11) 0.0311(2) Uani 1 1 d . .
N2 N 0.24387(12) 0.45321(5) 0.47768(10) 0.0256(2) Uani 1 1 d . .
C1 C 0.25258(14) 0.52386(6) 0.51151(12) 0.0253(2) Uani 1 1 d . .
C2 C 0.28709(14) 0.56135(6) 0.39645(12) 0.0284(3) Uani 1 1 d . .
H2 H 0.2980 0.6105 0.3914 0.034 Uiso 1 1 calc R U
C3 C 0.30365(14) 0.51320(6) 0.28563(12) 0.0265(2) Uani 1 1 d . .
C4 C 0.33728(14) 0.51675(7) 0.14591(13) 0.0304(3) Uani 1 1 d . .
H4 H 0.3575 0.5600 0.1029 0.036 Uiso 1 1 calc R U
C5 C 0.34002(15) 0.45505(7) 0.07270(13) 0.0332(3) Uani 1 1 d . .
H5 H 0.3607 0.4555 -0.0230 0.040 Uiso 1 1 calc R U
C6 C 0.31256(15) 0.39213(7) 0.13890(13) 0.0342(3) Uani 1 1 d . .
H6 H 0.3155 0.3508 0.0851 0.041 Uiso 1 1 calc R U
C7 C 0.27683(13) 0.44629(6) 0.33960(12) 0.0254(2) Uani 1 1 d . .
C8 C 0.23450(14) 0.39594(6) 0.57149(12) 0.0251(2) Uani 1 1 d . .
C9 C 0.33988(16) 0.39006(7) 0.67972(13) 0.0330(3) Uani 1 1 d . .
H9 H 0.4160 0.4242 0.6927 0.040 Uiso 1 1 calc R U
C10 C 0.3332(2) 0.33375(8) 0.76899(15) 0.0440(4) Uani 1 1 d . .
H10 H 0.4046 0.3295 0.8441 0.053 Uiso 1 1 calc R U
C11 C 0.2237(2) 0.28391(8) 0.74945(16) 0.0515(5) Uani 1 1 d . .
H11 H 0.2202 0.2451 0.8102 0.062 Uiso 1 1 calc R U
C12 C 0.1187(2) 0.29054(8) 0.64110(17) 0.0512(4) Uani 1 1 d . .
H12 H 0.0428 0.2563 0.6282 0.061 Uiso 1 1 calc R U
C13 C 0.12324(17) 0.34659(7) 0.55125(14) 0.0367(3) Uani 1 1 d . .
H13 H 0.0510 0.3511 0.4769 0.044 Uiso 1 1 calc R U
C14 C 0.21732(14) 0.55104(6) 0.64854(12) 0.0253(2) Uani 1 1 d . .
C15 C 0.29999(14) 0.60549(6) 0.70464(13) 0.0277(3) Uani 1 1 d . .
H15 H 0.3847 0.6220 0.6583 0.033 Uiso 1 1 calc R U
C16 C 0.26048(15) 0.63730(6) 0.83045(13) 0.0304(3) Uani 1 1 d . .
C17 C 0.13557(15) 0.61152(7) 0.90042(13) 0.0318(3) Uani 1 1 d . .
C18 C 0.05512(15) 0.55428(7) 0.84277(13) 0.0325(3) Uani 1 1 d . .
H18 H -0.0274 0.5360 0.8898 0.039 Uiso 1 1 calc R U
C19 C 0.09412(14) 0.52486(7) 0.72065(13) 0.0289(3) Uani 1 1 d . .
H19 H 0.0383 0.4866 0.6837 0.035 Uiso 1 1 calc R U
C20 C 0.34295(18) 0.69416(7) 0.88861(15) 0.0410(3) Uani 1 1 d . .
H20 H 0.4268 0.7120 0.8428 0.049 Uiso 1 1 calc R U
C21 C 0.3017(2) 0.72327(8) 1.01069(17) 0.0520(5) Uani 1 1 d . .
H21 H 0.3576 0.7612 1.0490 0.062 Uiso 1 1 calc R U
C22 C 0.1781(2) 0.69789(9) 1.08013(17) 0.0532(5) Uani 1 1 d . .
H22 H 0.1512 0.7187 1.1647 0.064 Uiso 1 1 calc R U
C23 C 0.09639(19) 0.64340(8) 1.02665(15) 0.0442(4) Uani 1 1 d . .
H23 H 0.0127 0.6267 1.0742 0.053 Uiso 1 1 calc R U

loop_
_atom_site_aniso_label
_atom_site_aniso_U_11
_atom_site_aniso_U_22
_atom_site_aniso_U_33
_atom_site_aniso_U_23
_atom_site_aniso_U_13
_atom_site_aniso_U_12
N1 0.0385(6) 0.0296(5) 0.0253(5) -0.0047(4) 0.0029(4) 0.0000(4)
N2 0.0349(5) 0.0220(5) 0.0200(5) -0.0011(4) 0.0024(4) -0.0029(4)
C1 0.0294(6) 0.0230(5) 0.0235(5) -0.0020(4) 0.0010(4) -0.0022(4)
C2 0.0345(6) 0.0247(6) 0.0260(6) 0.0004(4) 0.0032(5) -0.0031(5)
C3 0.0275(6) 0.0282(6) 0.0239(6) 0.0012(4) 0.0026(4) -0.0014(4)
C4 0.0285(6) 0.0371(7) 0.0257(6) 0.0047(5) 0.0038(5) -0.0014(5)
C5 0.0326(7) 0.0462(8) 0.0212(6) -0.0021(5) 0.0060(5) 0.0011(5)
C6 0.0380(7) 0.0385(7) 0.0263(6) -0.0085(5) 0.0038(5) 0.0023(5)
C7 0.0272(6) 0.0279(6) 0.0212(5) -0.0007(4) 0.0021(4) -0.0005(4)
C8 0.0331(6) 0.0215(5) 0.0210(5) -0.0003(4) 0.0048(4) 0.0007(4)
C9 0.0370(7) 0.0346(7) 0.0271(6) -0.0001(5) 0.0001(5) 0.0020(5)
C10 0.0637(10) 0.0407(8) 0.0273(7) 0.0046(6) 0.0005(6) 0.0172(7)
C11 0.0955(14) 0.0259(7) 0.0346(8) 0.0063(6) 0.0182(8) 0.0073(7)
C12 0.0824(12) 0.0286(7) 0.0439(9) -0.0033(6) 0.0161(8) -0.0197(7)
C13 0.0480(8) 0.0303(7) 0.0320(7) -0.0041(5) 0.0025(6) -0.0099(6)
C14 0.0302(6) 0.0234(5) 0.0221(5) -0.0004(4) -0.0005(4) 0.0020(4)
C15 0.0337(6) 0.0229(5) 0.0263(6) -0.0001(4) -0.0015(5) 0.0009(4)
C16 0.0404(7) 0.0232(6) 0.0267(6) -0.0032(4) -0.0082(5) 0.0078(5)
C17 0.0377(7) 0.0339(6) 0.0234(6) -0.0027(5) -0.0039(5) 0.0132(5)
C18 0.0314(6) 0.0392(7) 0.0271(6) 0.0004(5) 0.0036(5) 0.0055(5)
C19 0.0298(6) 0.0305(6) 0.0264(6) -0.0021(5) 0.0010(5) -0.0006(5)
C20 0.0530(9) 0.0272(6) 0.0415(8) -0.0074(5) -0.0131(7) 0.0042(6)
C21 0.0728(12) 0.0346(8) 0.0468(9) -0.0186(7) -0.0216(8) 0.0127(8)
C22 0.0714(12) 0.0528(10) 0.0344(8) -0.0200(7) -0.0093(8) 0.0251(9)
C23 0.0533(9) 0.0495(9) 0.0295(7) -0.0092(6) -0.0012(6) 0.0212(7)

loop_
_atom_type_symbol
_atom_type_description
_atom_type_scat_dispersion_real
_atom_type_scat_dispersion_imag
_atom_type_scat_source
C C 0.0033 0.0016 'International Tables Vol C Tables 4.2.6.8 and 6.1.1.4'
H H 0.0000 0.0000 'International Tables Vol C Tables 4.2.6.8 and 6.1.1.4'
N N 0.0061 0.0033 'International Tables Vol C Tables 4.2.6.8 and 6.1.1.4'

loop_
_geom_angle_atom_site_label_1
_geom_angle_atom_site_label_2
_geom_angle_atom_site_label_3
_geom_angle
C7 N1 C6 113.69(11)
C7 N2 C1 107.86(10)
C7 N2 C8 123.88(10)
C1 N2 C8 127.07(10)
C2 C1 N2 109.42(10)
C2 C1 C14 127.47(11)
N2 C1 C14 122.94(10)
C1 C2 C3 107.59(11)
C1 C2 H2 126.2
C3 C2 H2 126.2
C4 C3 C7 116.63(11)
C4 C3 C2 136.62(12)
C7 C3 C2 106.75(10)
C5 C4 C3 117.55(12)
C5 C4 H4 121.2
C3 C4 H4 121.2
C4 C5 C6 120.10(11)
C4 C5 H5 119.9
C6 C5 H5 119.9
N1 C6 C5 124.67(12)
N1 C6 H6 117.7
C5 C6 H6 117.7
N1 C7 N2 124.32(11)
N1 C7 C3 127.33(11)
N2 C7 C3 108.36(10)
C13 C8 C9 120.99(12)
C13 C8 N2 119.90(11)
C9 C8 N2 119.09(11)
C8 C9 C10 119.26(13)
C8 C9 H9 120.4
C10 C9 H9 120.4
C11 C10 C9 120.38(14)
C11 C10 H10 119.8
C9 C10 H10 119.8
C10 C11 C12 119.76(13)
C10 C11 H11 120.1
C12 C11 H11 120.1
C11 C12 C13 120.67(15)
C11 C12 H12 119.7
C13 C12 H12 119.7
C8 C13 C12 118.93(14)
C8 C13 H13 120.5
C12 C13 H13 120.5
C15 C14 C19 119.33(11)
C15 C14 C1 119.48(11)
C19 C14 C1 121.08(11)
C14 C15 C16 121.01(12)
C14 C15 H15 119.5
C16 C15 H15 119.5
C15 C16 C17 119.16(12)
C15 C16 C20 121.77(13)
C17 C16 C20 119.07(12)
C18 C17 C16 118.74(11)
C18 C17 C23 122.20(14)
C16 C17 C23 119.05(13)
C19 C18 C17 121.15(13)
C19 C18 H18 119.4
C17 C18 H18 119.4
C18 C19 C14 120.57(12)
C18 C19 H19 119.7
C14 C19 H19 119.7
C21 C20 C16 120.03(16)
C21 C20 H20 120.0
C16 C20 H20 120.0
C20 C21 C22 121.04(15)
C20 C21 H21 119.5
C22 C21 H21 119.5
C23 C22 C21 120.31(14)
C23 C22 H22 119.8
C21 C22 H22 119.8
C22 C23 C17 120.50(16)
C22 C23 H23 119.7
C17 C23 H23 119.7

loop_
_geom_bond_atom_site_label_1
_geom_bond_atom_site_label_2
_geom_bond_distance
N1 C7 1.3296(15)
N1 C6 1.3400(17)
N2 C7 1.3845(15)
N2 C1 1.3968(15)
N2 C8 1.4297(15)
C1 C2 1.3703(17)
C1 C14 1.4694(16)
C2 C3 1.4269(17)
C2 H2 0.9500
C3 C4 1.3968(17)
C3 C7 1.4109(16)
C4 C5 1.3805(18)
C4 H4 0.9500
C5 C6 1.3935(19)
C5 H5 0.9500
C6 H6 0.9500
C8 C13 1.3819(18)
C8 C9 1.3828(18)
C9 C10 1.3859(19)
C9 H9 0.9500
C10 C11 1.377(3)
C10 H10 0.9500
C11 C12 1.382(3)
C11 H11 0.9500
C12 C13 1.384(2)
C12 H12 0.9500
C13 H13 0.9500
C14 C15 1.3784(16)
C14 C19 1.4194(17)
C15 C16 1.4181(17)
C15 H15 0.9500
C16 C17 1.418(2)
C16 C20 1.4202(19)
C17 C18 1.4151(19)
C17 C23 1.4213(18)
C18 C19 1.3663(17)
C18 H18 0.9500
C19 H19 0.9500
C20 C21 1.370(2)
C20 H20 0.9500
C21 C22 1.403(3)
C21 H21 0.9500
C22 C23 1.366(2)
C22 H22 0.9500
C23 H23 0.9500

loop_
_geom_torsion_atom_site_label_1
_geom_torsion_atom_site_label_2
_geom_torsion_atom_site_label_3
_geom_torsion_atom_site_label_4
_geom_torsion
C7 N2 C1 C2 1.32(14)
C8 N2 C1 C2 169.13(12)
C7 N2 C1 C14 177.01(11)
C8 N2 C1 C14 -15.18(19)
N2 C1 C2 C3 -1.00(14)
C14 C1 C2 C3 -176.45(12)
C1 C2 C3 C4 -179.98(14)
C1 C2 C3 C7 0.31(14)
C7 C3 C4 C5 0.59(18)
C2 C3 C4 C5 -179.09(14)
C3 C4 C5 C6 -1.15(19)
C7 N1 C6 C5 1.5(2)
C4 C5 C6 N1 0.1(2)
C6 N1 C7 N2 178.34(12)
C6 N1 C7 C3 -2.21(19)
C1 N2 C7 N1 178.44(12)
C8 N2 C7 N1 10.15(19)
C1 N2 C7 C3 -1.10(14)
C8 N2 C7 C3 -169.39(11)
C4 C3 C7 N1 1.20(19)
C2 C3 C7 N1 -179.03(12)
C4 C3 C7 N2 -179.28(11)
C2 C3 C7 N2 0.49(14)
C7 N2 C8 C13 -65.42(17)
C1 N2 C8 C13 128.59(14)
C7 N2 C8 C9 113.07(14)
C1 N2 C8 C9 -52.92(17)
C13 C8 C9 C10 0.0(2)
N2 C8 C9 C10 -178.53(12)
C8 C9 C10 C11 0.6(2)
C9 C10 C11 C12 -0.8(2)
C10 C11 C12 C13 0.5(2)
C9 C8 C13 C12 -0.2(2)
N2 C8 C13 C12 178.23(12)
C11 C12 C13 C8 0.0(2)
C2 C1 C14 C15 -41.94(18)
N2 C1 C14 C15 143.17(12)
C2 C1 C14 C19 134.40(14)
N2 C1 C14 C19 -40.48(17)
C19 C14 C15 C16 -2.34(18)
C1 C14 C15 C16 174.07(11)
C14 C15 C16 C17 1.24(18)
C14 C15 C16 C20 -178.98(12)
C15 C16 C17 C18 0.59(17)
C20 C16 C17 C18 -179.20(12)
C15 C16 C17 C23 179.87(12)
C20 C16 C17 C23 0.09(18)
C16 C17 C18 C19 -1.31(19)
C23 C17 C18 C19 179.44(12)
C17 C18 C19 C14 0.22(19)
C15 C14 C19 C18 1.62(18)
C1 C14 C19 C18 -174.73(12)
C15 C16 C20 C21 -179.68(13)
C17 C16 C20 C21 0.1(2)
C16 C20 C21 C22 -0.1(2)
C20 C21 C22 C23 0.0(2)
C21 C22 C23 C17 0.2(2)
C18 C17 C23 C22 179.00(13)
C16 C17 C23 C22 -0.3(2)
